data_4038180
loop_
_publ_author_name
'Chao, Tung'
'Su, Zhe-Hong'
'Yen, Ko-Wang'
'Wu, Ming-Jung'
'Chu, Jean-Ho'

_publ_section_title
;
 Synthesis of Dibenzosuberones Bearing an Isoxazole Group via
 Palladium-Catalyzed Intramolecular C-H/C-Br Bond Cross-Coupling of
 Ortho-Aroylated 3,5-Diarylisoxazoles.
;
_journal_name_full 'The Journal of organic chemistry'
_journal_paper_doi 10.1021/acs.joc.0c00346
_journal_year 2020
_chemical_formula_moiety 'C22 H14 Br N O2'
_chemical_formula_sum 'C22 H14 Br N O2'
_chemical_formula_weight 404.25
_space_group_IT_number 14
_space_group_name_Hall '-P 2yn'
_space_group_name_H-M_alt 'P 1 21/n 1'
_symmetry_cell_setting monoclinic
_symmetry_space_group_name_H-M 'P 1 21/n 1'
_atom_sites_solution_hydrogens geom
_atom_sites_solution_primary direct
_atom_sites_solution_secondary difmap
_audit_creation_method SHELXL-97
_cell_angle_alpha 90.00
_cell_angle_beta 105.042(4)
_cell_angle_gamma 90.00
_cell_formula_units_Z 4
_cell_length_a 10.1968(8)
_cell_length_b 13.1506(9)
_cell_length_c 13.4564(11)
_cell_measurement_reflns_used 3197
_cell_measurement_temperature 298(2)
_cell_measurement_theta_max 23.20
_cell_measurement_theta_min 2.58
_cell_volume 1742.6(2)
_computing_molecular_graphics 'Ortep-3 for Windows (Farrugia, 1997)'
_computing_publication_material 'WinGX publication routines (Farrugia, 1999)'
_computing_structure_refinement 'SHELXL-97 (Sheldrick, 1997)'
_computing_structure_solution 'SHELXS-86 (Sheldrick, 1986)'
_diffrn_ambient_temperature 298(2)
_diffrn_measured_fraction_theta_full 0.997
_diffrn_measured_fraction_theta_max 0.997
_diffrn_measurement_device_type 'Bruker APEX2'
_diffrn_radiation_monochromator graphite
_diffrn_radiation_source 'fine-focus sealed tube'
_diffrn_radiation_type MoK\a
_diffrn_radiation_wavelength 0.71073
_diffrn_reflns_av_R_equivalents 0.0389
_diffrn_reflns_av_sigmaI/netI 0.0478
_diffrn_reflns_limit_h_max 12
_diffrn_reflns_limit_h_min -12
_diffrn_reflns_limit_k_max 15
_diffrn_reflns_limit_k_min -10
_diffrn_reflns_limit_l_max 16
_diffrn_reflns_limit_l_min -14
_diffrn_reflns_number 11609
_diffrn_reflns_theta_full 25.09
_diffrn_reflns_theta_max 25.09
_diffrn_reflns_theta_min 2.73
_exptl_absorpt_coefficient_mu 2.375
_exptl_absorpt_correction_T_max 0.9540
_exptl_absorpt_correction_T_min 0.5772
_exptl_absorpt_correction_type multi-scan
_exptl_crystal_colour colorless
_exptl_crystal_density_diffrn 1.541
_exptl_crystal_density_method 'not measured'
_exptl_crystal_description prism
_exptl_crystal_F_000 816
_exptl_crystal_size_max 0.26
_exptl_crystal_size_mid 0.07
_exptl_crystal_size_min 0.02
_refine_diff_density_max 0.390
_refine_diff_density_min -0.609
_refine_diff_density_rms 0.055
_refine_ls_extinction_method none
_refine_ls_goodness_of_fit_ref 0.962
_refine_ls_hydrogen_treatment constr
_refine_ls_matrix_type full
_refine_ls_number_parameters 235
_refine_ls_number_reflns 3090
_refine_ls_number_restraints 0
_refine_ls_restrained_S_all 0.962
_refine_ls_R_factor_all 0.0719
_refine_ls_R_factor_gt 0.0379
_refine_ls_shift/su_max 0.001
_refine_ls_shift/su_mean 0.000
_refine_ls_structure_factor_coef Fsqd
_refine_ls_weighting_details 'calc w=1/[\s^2^(Fo^2^)+(0.0671P)^2^+0.0000P] where P=(Fo^2^+2Fc^2^)/3'
_refine_ls_weighting_scheme calc
_refine_ls_wR_factor_gt 0.0943
_refine_ls_wR_factor_ref 0.1101
_reflns_number_gt 2114
_reflns_number_total 3090
_reflns_threshold_expression >2sigma(I)
_cod_data_source_file jo0c00346_si_002.cif
_cod_data_source_block ch19204
_cod_original_sg_symbol_H-M 'P 21/n'
_cod_database_code 4038180

loop_
_symmetry_equiv_pos_as_xyz
'x, y, z'
'-x+1/2, y+1/2, -z+1/2'
'-x, -y, -z'
'x-1/2, -y-1/2, z-1/2'

loop_
_atom_site_label
_atom_site_type_symbol
_atom_site_fract_x
_atom_site_fract_y
_atom_site_fract_z
_atom_site_U_iso_or_equiv
_atom_site_adp_type
_atom_site_occupancy
_atom_site_symmetry_multiplicity
_atom_site_calc_flag
_atom_site_refinement_flags
_atom_site_disorder_assembly
_atom_site_disorder_group
C1 C 0.5089(3) 0.67982(19) 0.7030(2) 0.0341(7) Uani 1 1 d . . .
C2 C 0.4230(3) 0.6037(2) 0.6615(2) 0.0332(7) Uani 1 1 d . . .
C3 C 0.4362(3) 0.49632(19) 0.6370(2) 0.0327(7) Uani 1 1 d . . .
C4 C 0.5538(3) 0.4588(2) 0.6160(3) 0.0411(8) Uani 1 1 d . . .
H4 H 0.6283 0.5014 0.6220 0.049 Uiso 1 1 calc R . .
C5 C 0.5609(4) 0.3591(2) 0.5863(3) 0.0487(9) Uani 1 1 d . . .
H5 H 0.6398 0.3346 0.5723 0.058 Uiso 1 1 calc R . .
C6 C 0.4507(4) 0.2956(2) 0.5774(3) 0.0531(10) Uani 1 1 d . . .
H6 H 0.4547 0.2288 0.5558 0.064 Uiso 1 1 calc R . .
C7 C 0.3356(4) 0.3305(2) 0.6002(3) 0.0564(11) Uani 1 1 d . . .
H7 H 0.2625 0.2868 0.5957 0.068 Uiso 1 1 calc R . .
C8 C 0.3271(3) 0.4303(2) 0.6298(3) 0.0418(8) Uani 1 1 d . . .
H8 H 0.2484 0.4535 0.6450 0.050 Uiso 1 1 calc R . .
C9 C 0.4263(3) 0.76598(19) 0.7041(2) 0.0361(8) Uani 1 1 d . . .
C10 C 0.4672(3) 0.8685(2) 0.7480(3) 0.0348(8) Uani 1 1 d . . .
C11 C 0.5386(3) 0.8746(2) 0.8498(3) 0.0443(9) Uani 1 1 d . . .
H11 H 0.5630 0.8152 0.8875 0.053 Uiso 1 1 calc R . .
C12 C 0.5747(3) 0.9677(2) 0.8970(3) 0.0485(9) Uani 1 1 d . . .
H12 H 0.6246 0.9707 0.9655 0.058 Uiso 1 1 calc R . .
C13 C 0.5363(4) 1.0558(2) 0.8421(3) 0.0482(9) Uani 1 1 d . . .
H13 H 0.5593 1.1186 0.8736 0.058 Uiso 1 1 calc R . .
C14 C 0.4639(3) 1.0510(2) 0.7407(3) 0.0430(9) Uani 1 1 d . . .
H14 H 0.4368 1.1111 0.7048 0.052 Uiso 1 1 calc R . .
C15 C 0.4302(3) 0.95825(19) 0.6906(3) 0.0355(8) Uani 1 1 d . . .
C16 C 0.3678(3) 0.9571(2) 0.5773(3) 0.0393(8) Uani 1 1 d . . .
C17 C 0.2546(3) 1.02909(18) 0.5334(3) 0.0347(8) Uani 1 1 d . . .
C18 C 0.1644(3) 1.0595(2) 0.5889(3) 0.0399(8) Uani 1 1 d . . .
H18 H 0.1787 1.0393 0.6571 0.048 Uiso 1 1 calc R . .
C19 C 0.0537(3) 1.1195(2) 0.5441(3) 0.0471(9) Uani 1 1 d . . .
H19 H -0.0076 1.1377 0.5815 0.056 Uiso 1 1 calc R . .
C20 C 0.0342(4) 1.1520(2) 0.4449(3) 0.0509(10) Uani 1 1 d . . .
H20 H -0.0403 1.1927 0.4150 0.061 Uiso 1 1 calc R . .
C21 C 0.1242(4) 1.1249(3) 0.3891(3) 0.0538(10) Uani 1 1 d . . .
H21 H 0.1116 1.1484 0.3220 0.065 Uiso 1 1 calc R . .
C22 C 0.2337(4) 1.0627(2) 0.4325(3) 0.0474(9) Uani 1 1 d . . .
H22 H 0.2933 1.0433 0.3941 0.057 Uiso 1 1 calc R . .
N1 N 0.2984(3) 0.74492(17) 0.6650(2) 0.0489(8) Uani 1 1 d . . .
O1 O 0.2947(2) 0.64130(14) 0.63663(18) 0.0444(6) Uani 1 1 d . . .
O2 O 0.4110(3) 0.89998(17) 0.52236(19) 0.0600(7) Uani 1 1 d . . .
Br1 Br 0.69601(3) 0.67443(3) 0.75383(4) 0.0668(2) Uani 1 1 d . . .

loop_
_atom_site_aniso_label
_atom_site_aniso_U_11
_atom_site_aniso_U_22
_atom_site_aniso_U_33
_atom_site_aniso_U_23
_atom_site_aniso_U_13
_atom_site_aniso_U_12
C1 0.0317(18) 0.0334(14) 0.037(2) 0.0039(13) 0.0084(15) 0.0019(13)
C2 0.0312(17) 0.0338(14) 0.034(2) 0.0029(13) 0.0080(14) 0.0013(13)
C3 0.0404(19) 0.0289(13) 0.0275(19) 0.0024(12) 0.0065(15) 0.0009(13)
C4 0.041(2) 0.0425(16) 0.041(2) 0.0039(14) 0.0121(17) 0.0011(14)
C5 0.063(3) 0.0412(16) 0.045(2) 0.0036(15) 0.0188(19) 0.0162(17)
C6 0.080(3) 0.0285(14) 0.052(3) -0.0009(15) 0.020(2) 0.0065(17)
C7 0.067(3) 0.0361(16) 0.067(3) -0.0037(16) 0.020(2) -0.0114(17)
C8 0.042(2) 0.0386(15) 0.046(2) -0.0024(14) 0.0127(16) -0.0040(15)
C9 0.0359(19) 0.0312(14) 0.040(2) 0.0010(13) 0.0077(16) 0.0028(13)
C10 0.0321(17) 0.0315(13) 0.040(2) -0.0045(13) 0.0083(16) 0.0002(13)
C11 0.046(2) 0.0375(16) 0.048(2) 0.0012(15) 0.0099(18) 0.0039(15)
C12 0.042(2) 0.0530(19) 0.045(2) -0.0097(16) 0.0020(17) 0.0001(16)
C13 0.048(2) 0.0369(16) 0.059(3) -0.0111(16) 0.0115(19) -0.0059(15)
C14 0.047(2) 0.0274(13) 0.052(3) 0.0011(14) 0.0083(18) 0.0011(13)
C15 0.0321(18) 0.0314(14) 0.043(2) 0.0007(13) 0.0098(15) 0.0019(13)
C16 0.0410(19) 0.0324(14) 0.046(2) -0.0016(15) 0.0144(17) -0.0021(14)
C17 0.0382(19) 0.0303(13) 0.034(2) -0.0026(13) 0.0071(16) -0.0036(13)
C18 0.047(2) 0.0350(14) 0.038(2) -0.0040(14) 0.0119(17) -0.0025(15)
C19 0.043(2) 0.0378(16) 0.061(3) -0.0111(17) 0.0154(19) 0.0015(15)
C20 0.045(2) 0.0383(16) 0.062(3) 0.0010(17) 0.000(2) 0.0034(16)
C21 0.062(3) 0.0499(18) 0.040(2) 0.0097(17) -0.004(2) -0.0083(18)
C22 0.050(2) 0.0465(16) 0.047(3) -0.0020(16) 0.0151(19) -0.0021(17)
N1 0.0365(17) 0.0342(13) 0.070(2) -0.0091(13) 0.0032(15) 0.0051(12)
O1 0.0306(12) 0.0342(10) 0.0636(17) -0.0065(10) 0.0036(11) 0.0013(9)
O2 0.0725(18) 0.0551(13) 0.0544(17) -0.0091(12) 0.0201(14) 0.0184(13)
Br1 0.0308(2) 0.0534(2) 0.1084(4) -0.01726(19) 0.0040(2) 0.00122(16)

loop_
_atom_type_symbol
_atom_type_description
_atom_type_scat_dispersion_real
_atom_type_scat_dispersion_imag
_atom_type_scat_source
C C 0.0033 0.0016 'International Tables Vol C Tables 4.2.6.8 and 6.1.1.4'
H H 0.0000 0.0000 'International Tables Vol C Tables 4.2.6.8 and 6.1.1.4'
N N 0.0061 0.0033 'International Tables Vol C Tables 4.2.6.8 and 6.1.1.4'
O O 0.0106 0.0060 'International Tables Vol C Tables 4.2.6.8 and 6.1.1.4'
Br Br -0.2901 2.4595 'International Tables Vol C Tables 4.2.6.8 and 6.1.1.4'

loop_
_geom_angle_atom_site_label_1
_geom_angle_atom_site_label_2
_geom_angle_atom_site_label_3
_geom_angle
_geom_angle_site_symmetry_1
_geom_angle_site_symmetry_3
_geom_angle_publ_flag
C2 C1 C9 105.9(3) . . ?
C2 C1 Br1 128.2(2) . . ?
C9 C1 Br1 125.8(2) . . ?
C1 C2 O1 108.2(2) . . ?
C1 C2 C3 136.0(3) . . ?
O1 C2 C3 115.8(2) . . ?
C4 C3 C8 118.6(3) . . ?
C4 C3 C2 121.5(3) . . ?
C8 C3 C2 119.8(3) . . ?
C5 C4 C3 120.6(3) . . ?
C5 C4 H4 119.7 . . ?
C3 C4 H4 119.7 . . ?
C4 C5 C6 119.9(3) . . ?
C4 C5 H5 120.1 . . ?
C6 C5 H5 120.1 . . ?
C7 C6 C5 120.3(3) . . ?
C7 C6 H6 119.9 . . ?
C5 C6 H6 119.9 . . ?
C6 C7 C8 120.4(3) . . ?
C6 C7 H7 119.8 . . ?
C8 C7 H7 119.8 . . ?
C7 C8 C3 120.2(3) . . ?
C7 C8 H8 119.9 . . ?
C3 C8 H8 119.9 . . ?
N1 C9 C1 111.2(2) . . ?
N1 C9 C10 120.1(3) . . ?
C1 C9 C10 128.6(3) . . ?
C11 C10 C15 119.6(3) . . ?
C11 C10 C9 118.0(3) . . ?
C15 C10 C9 122.4(3) . . ?
C10 C11 C12 121.2(3) . . ?
C10 C11 H11 119.4 . . ?
C12 C11 H11 119.4 . . ?
C13 C12 C11 119.6(3) . . ?
C13 C12 H12 120.2 . . ?
C11 C12 H12 120.2 . . ?
C14 C13 C12 120.0(3) . . ?
C14 C13 H13 120.0 . . ?
C12 C13 H13 120.0 . . ?
C13 C14 C15 121.5(3) . . ?
C13 C14 H14 119.3 . . ?
C15 C14 H14 119.3 . . ?
C14 C15 C10 118.2(3) . . ?
C14 C15 C16 119.3(3) . . ?
C10 C15 C16 122.3(2) . . ?
O2 C16 C17 121.2(3) . . ?
O2 C16 C15 120.2(3) . . ?
C17 C16 C15 118.6(3) . . ?
C18 C17 C22 118.7(3) . . ?
C18 C17 C16 121.6(3) . . ?
C22 C17 C16 119.7(3) . . ?
C19 C18 C17 120.8(3) . . ?
C19 C18 H18 119.6 . . ?
C17 C18 H18 119.6 . . ?
C20 C19 C18 120.0(3) . . ?
C20 C19 H19 120.0 . . ?
C18 C19 H19 120.0 . . ?
C19 C20 C21 120.2(3) . . ?
C19 C20 H20 119.9 . . ?
C21 C20 H20 119.9 . . ?
C20 C21 C22 120.1(3) . . ?
C20 C21 H21 119.9 . . ?
C22 C21 H21 119.9 . . ?
C21 C22 C17 120.1(3) . . ?
C21 C22 H22 119.9 . . ?
C17 C22 H22 119.9 . . ?
C9 N1 O1 105.5(2) . . ?
C2 O1 N1 109.2(2) . . ?

loop_
_geom_bond_atom_site_label_1
_geom_bond_atom_site_label_2
_geom_bond_distance
_geom_bond_site_symmetry_2
_geom_bond_publ_flag
C1 C2 1.352(4) . ?
C1 C9 1.414(4) . ?
C1 Br1 1.854(3) . ?
C2 O1 1.356(3) . ?
C2 C3 1.465(4) . ?
C3 C4 1.392(4) . ?
C3 C8 1.395(4) . ?
C4 C5 1.378(4) . ?
C4 H4 0.9300 . ?
C5 C6 1.380(5) . ?
C5 H5 0.9300 . ?
C6 C7 1.368(5) . ?
C6 H6 0.9300 . ?
C7 C8 1.380(4) . ?
C7 H7 0.9300 . ?
C8 H8 0.9300 . ?
C9 N1 1.303(4) . ?
C9 C10 1.487(4) . ?
C10 C11 1.377(4) . ?
C10 C15 1.407(4) . ?
C11 C12 1.384(4) . ?
C11 H11 0.9300 . ?
C12 C13 1.375(5) . ?
C12 H12 0.9300 . ?
C13 C14 1.373(5) . ?
C13 H13 0.9300 . ?
C14 C15 1.393(4) . ?
C14 H14 0.9300 . ?
C15 C16 1.493(5) . ?
C16 O2 1.214(4) . ?
C16 C17 1.491(4) . ?
C17 C18 1.385(4) . ?
C17 C22 1.391(4) . ?
C18 C19 1.380(4) . ?
C18 H18 0.9300 . ?
C19 C20 1.367(5) . ?
C19 H19 0.9300 . ?
C20 C21 1.376(5) . ?
C20 H20 0.9300 . ?
C21 C22 1.385(5) . ?
C21 H21 0.9300 . ?
C22 H22 0.9300 . ?
N1 O1 1.413(3) . ?
